data_1572885
loop_
_publ_author_name
'Cadeddu, Stefano'
'van den Bersselaar, Bart W. L.'
'de Waal, Bas'
'Cordier, Marie'
'Vanthuyne, Nicolas'
'Meskers, Stefan C. J.'
'Vantomme, Ghislaine'
'Crassous, Jeanne'

_publ_section_title
;
 Engineering circularly polarized light emission in nanostructured
 oligodimethylsiloxane-helicene chiral materials.
;
_journal_issue 46
_journal_name_full Nanoscale
_journal_page_first 21351
_journal_page_last 21359
_journal_paper_doi 10.1039/d4nr03389b
_journal_volume 16
_journal_year 2024
_chemical_compound_source 'synthesis as described'
_chemical_formula_moiety 'C28 H18 Br2 O2'
_chemical_formula_sum 'C28 H18 Br2 O2'
_chemical_formula_weight 546.24
_space_group_crystal_system orthorhombic
_space_group_IT_number 60
_space_group_name_Hall '-P 2n 2ab'
_space_group_name_H-M_alt 'P b c n'
_atom_sites_solution_hydrogens geom
_atom_sites_solution_primary dual
_audit_update_record
;
2024-07-08 deposited with the CCDC.	2024-10-15 downloaded from the CCDC.
;
_cell_angle_alpha 90
_cell_angle_beta 90
_cell_angle_gamma 90
_cell_formula_units_Z 4
_cell_length_a 14.9838(13)
_cell_length_b 9.3761(9)
_cell_length_c 15.4285(15)
_cell_measurement_reflns_used 8260
_cell_measurement_temperature 150(2)
_cell_measurement_theta_max 27.4965
_cell_measurement_theta_min 2.5626
_cell_measurement_wavelength 0.710730
_cell_volume 2167.5(4)
_computing_cell_refinement 'APEX3 (Bruker, 2015)'
_computing_data_collection 'Bruker APEX3 (Bruker, 2015)'
_computing_data_reduction 'SAINT (Bruker, 2014)'
_computing_molecular_graphics
;
   'SXGRAPH (L. Farrugia, 1999), Mercury (CSD, 2020)'
;
_computing_publication_material 'CRYSCALC (T. Roisnel, local program, ver. 2023)'
_computing_structure_refinement 'SHELXL-2018_3 (Sheldrick, 2018)'
_computing_structure_solution 'SHELXT 2018_2 (Sheldrick, 2018)'
_diffrn_ambient_temperature 150(2)
_diffrn_detector CMOS-PHOTON70
_diffrn_detector_area_resol_mean 7.39
_diffrn_measured_fraction_theta_full 1.000
_diffrn_measured_fraction_theta_max 1.000
_diffrn_measurement_device_type 'D8 VENTURE Bruker AXS'
_diffrn_measurement_method 'rotation images'
_diffrn_orient_matrix_UB_11 0.0272333
_diffrn_orient_matrix_UB_12 0.0253210
_diffrn_orient_matrix_UB_13 0.0576400
_diffrn_orient_matrix_UB_21 -0.0973498
_diffrn_orient_matrix_UB_22 -0.0139317
_diffrn_orient_matrix_UB_23 0.0227589
_diffrn_orient_matrix_UB_31 0.0340082
_diffrn_orient_matrix_UB_32 -0.0601568
_diffrn_orient_matrix_UB_33 0.0189909
_diffrn_radiation_monochromator 'multilayer monochromator'
_diffrn_radiation_probe x-ray
_diffrn_radiation_source 'Incoatec microfocus sealed tube'
_diffrn_radiation_type MoK\a
_diffrn_radiation_wavelength 0.71073
_diffrn_reflns_av_R_equivalents 0.0365
_diffrn_reflns_av_unetI/netI 0.0232
_diffrn_reflns_limit_h_max 19
_diffrn_reflns_limit_h_min -18
_diffrn_reflns_limit_k_max 11
_diffrn_reflns_limit_k_min -12
_diffrn_reflns_limit_l_max 20
_diffrn_reflns_limit_l_min -20
_diffrn_reflns_number 15024
_diffrn_reflns_theta_full 25.242
_diffrn_reflns_theta_max 27.496
_diffrn_reflns_theta_min 2.563
_diffrn_source_current 1.00
_diffrn_source_power 50.0
_diffrn_source_voltage 50.00
_exptl_absorpt_coefficient_mu 3.764
_exptl_absorpt_correction_T_max 0.686
_exptl_absorpt_correction_T_min 0.493
_exptl_absorpt_correction_type multi-scan
_exptl_absorpt_process_details
;
  [Sheldrick, G.M. (2014). SADABS Bruker AXS Inc., Madison, Wisconsin, USA]
;
_exptl_crystal_colour yellow
_exptl_crystal_density_diffrn 1.674
_exptl_crystal_description prism
_exptl_crystal_F_000 1088
_exptl_crystal_size_max 0.300
_exptl_crystal_size_mid 0.150
_exptl_crystal_size_min 0.100
_refine_diff_density_max 0.414
_refine_diff_density_min -0.422
_refine_diff_density_rms 0.079
_refine_ls_extinction_method none
_refine_ls_goodness_of_fit_ref 1.182
_refine_ls_hydrogen_treatment constr
_refine_ls_matrix_type full
_refine_ls_number_parameters 147
_refine_ls_number_reflns 2487
_refine_ls_number_restraints 0
_refine_ls_restrained_S_all 1.182
_refine_ls_R_factor_all 0.0443
_refine_ls_R_factor_gt 0.0352
_refine_ls_shift/su_max 0.000
_refine_ls_shift/su_mean 0.000
_refine_ls_structure_factor_coef Fsqd
_refine_ls_weighting_details 'w=1/[\s^2^(Fo^2^)+(0.0116P)^2^+3.5438P] where P=(Fo^2^+2Fc^2^)/3'
_refine_ls_weighting_scheme calc
_refine_ls_wR_factor_gt 0.0627
_refine_ls_wR_factor_ref 0.0656
_reflns_number_gt 2157
_reflns_number_total 2487
_reflns_threshold_expression >2sigma(I)
_cod_data_source_file d4nr03389b2.cif
_cod_data_source_block rac-4
_cod_depositor_comments 'Adding full bibliography for 1572885--1572886.cif.'
_cod_database_code 1572885

loop_
_space_group_symop_operation_xyz
'x, y, z'
'-x+1/2, -y+1/2, z+1/2'
'x+1/2, -y+1/2, -z'
'-x, y, -z+1/2'
'-x, -y, -z'
'x-1/2, y-1/2, -z-1/2'
'-x-1/2, y-1/2, z'
'x, -y, z-1/2'

loop_
_atom_site_label
_atom_site_type_symbol
_atom_site_fract_x
_atom_site_fract_y
_atom_site_fract_z
_atom_site_U_iso_or_equiv
_atom_site_adp_type
_atom_site_occupancy
_atom_site_site_symmetry_order
_atom_site_calc_flag
_atom_site_refinement_flags_posn
_atom_site_refinement_flags_adp
_atom_site_refinement_flags_occupancy
_atom_site_disorder_assembly
_atom_site_disorder_group
Br1 Br -0.18489(2) -0.26389(3) 0.34376(2) 0.02557(9) Uani 1 1 d . . . . .
O1 O 0.12235(11) -0.23132(18) 0.50648(11) 0.0225(4) Uani 1 1 d . . . . .
C1 C 0.06139(16) -0.1769(3) 0.44961(15) 0.0168(5) Uani 1 1 d . . . . .
C2 C -0.01641(16) -0.2447(3) 0.42696(15) 0.0192(5) Uani 1 1 d . . . . .
H2 H -0.030382 -0.336602 0.449002 0.023 Uiso 1 1 calc R U . . .
C3 C -0.07453(16) -0.1740(3) 0.37037(15) 0.0181(5) Uani 1 1 d . . . . .
C4 C -0.05641(16) -0.0439(3) 0.33514(14) 0.0174(5) Uani 1 1 d . . . . .
H4 H -0.098569 0.001061 0.298132 0.021 Uiso 1 1 calc R U . . .
C5 C 0.02586(15) 0.0239(2) 0.35419(14) 0.0157(5) Uani 1 1 d . . . . .
C6 C 0.08386(15) -0.0405(3) 0.41525(14) 0.0163(5) Uani 1 1 d . . . . .
C7 C 0.10469(18) -0.3695(3) 0.54139(17) 0.0243(5) Uani 1 1 d . . . . .
H7A H 0.103631 -0.439723 0.494359 0.037 Uiso 1 1 calc R U . . .
H7B H 0.046749 -0.368828 0.570851 0.037 Uiso 1 1 calc R U . . .
H7C H 0.151577 -0.394773 0.582930 0.037 Uiso 1 1 calc R U . . .
C8 C 0.04982(16) 0.1621(3) 0.31814(14) 0.0165(5) Uani 1 1 d . . . . .
C9 C 0.12110(16) 0.2374(3) 0.35716(15) 0.0195(5) Uani 1 1 d . . . . .
C10 C 0.17830(17) 0.1676(3) 0.41716(16) 0.0212(5) Uani 1 1 d . . . . .
H10 H 0.229018 0.216665 0.438986 0.025 Uiso 1 1 calc R U . . .
C11 C 0.16189(16) 0.0322(3) 0.44387(15) 0.0197(5) Uani 1 1 d . . . . .
H11 H 0.202568 -0.014130 0.481770 0.024 Uiso 1 1 calc R U . . .
C12 C 0.000000 0.2321(4) 0.250000 0.0171(7) Uani 1 2 d S T P . .
C13 C 0.000000 0.3836(4) 0.250000 0.0203(7) Uani 1 2 d S T P . .
C14 C 0.06911(18) 0.4575(3) 0.29442(16) 0.0240(6) Uani 1 1 d . . . . .
H14 H 0.071220 0.558706 0.292147 0.029 Uiso 1 1 calc R U . . .
C15 C 0.13176(18) 0.3858(3) 0.33976(16) 0.0238(5) Uani 1 1 d . . . . .
H15 H 0.183232 0.434532 0.360190 0.029 Uiso 1 1 calc R U . . .

loop_
_atom_site_aniso_label
_atom_site_aniso_U_11
_atom_site_aniso_U_22
_atom_site_aniso_U_33
_atom_site_aniso_U_23
_atom_site_aniso_U_13
_atom_site_aniso_U_12
Br1 0.01963(13) 0.02539(14) 0.03168(14) -0.00204(11) -0.00061(11) -0.00606(10)
O1 0.0204(8) 0.0207(9) 0.0263(9) 0.0056(7) -0.0019(7) 0.0004(7)
C1 0.0154(11) 0.0189(11) 0.0160(11) -0.0019(9) 0.0023(9) 0.0036(9)
C2 0.0220(12) 0.0152(12) 0.0203(11) 0.0010(10) 0.0037(9) 0.0006(10)
C3 0.0147(11) 0.0201(12) 0.0196(11) -0.0055(9) 0.0030(9) -0.0033(9)
C4 0.0175(11) 0.0211(12) 0.0136(11) -0.0001(9) 0.0016(9) 0.0006(10)
C5 0.0180(11) 0.0153(11) 0.0138(11) -0.0034(9) 0.0039(9) -0.0002(9)
C6 0.0158(11) 0.0188(12) 0.0143(11) -0.0025(9) 0.0046(9) 0.0004(9)
C7 0.0266(14) 0.0234(13) 0.0231(12) 0.0058(10) -0.0009(11) 0.0022(11)
C8 0.0191(12) 0.0161(11) 0.0145(10) -0.0022(9) 0.0037(9) -0.0001(10)
C9 0.0217(11) 0.0196(12) 0.0172(11) -0.0037(10) 0.0046(9) -0.0035(10)
C10 0.0169(12) 0.0246(13) 0.0222(12) -0.0054(10) 0.0013(10) -0.0037(11)
C11 0.0170(12) 0.0248(13) 0.0174(12) -0.0028(10) 0.0006(9) 0.0013(10)
C12 0.0201(16) 0.0156(16) 0.0155(15) 0.000 0.0061(13) 0.000
C13 0.0286(19) 0.0185(17) 0.0137(15) 0.000 0.0090(14) 0.000
C14 0.0382(15) 0.0159(12) 0.0180(12) -0.0019(10) 0.0087(11) -0.0051(11)
C15 0.0271(13) 0.0231(13) 0.0212(12) -0.0045(11) 0.0047(11) -0.0084(10)

loop_
_atom_type_symbol
_atom_type_description
_atom_type_scat_dispersion_real
_atom_type_scat_dispersion_imag
_atom_type_scat_source
C C 0.0033 0.0016 'International Tables Vol C Tables 4.2.6.8 and 6.1.1.4'
H H 0.0000 0.0000 'International Tables Vol C Tables 4.2.6.8 and 6.1.1.4'
Br Br -0.2901 2.4595 'International Tables Vol C Tables 4.2.6.8 and 6.1.1.4'
O O 0.0106 0.0060 'International Tables Vol C Tables 4.2.6.8 and 6.1.1.4'

loop_
_geom_angle_atom_site_label_1
_geom_angle_atom_site_label_2
_geom_angle_atom_site_label_3
_geom_angle
_geom_angle_site_symmetry_1
_geom_angle_site_symmetry_3
_geom_angle_publ_flag
C1 O1 C7 117.21(19) . . ?
O1 C1 C2 124.0(2) . . ?
O1 C1 C6 114.6(2) . . ?
C2 C1 C6 121.4(2) . . ?
C1 C2 C3 117.9(2) . . ?
C1 C2 H2 121.0 . . ?
C3 C2 H2 121.0 . . ?
C4 C3 C2 123.3(2) . . ?
C4 C3 Br1 118.96(18) . . ?
C2 C3 Br1 117.77(18) . . ?
C3 C4 C5 119.4(2) . . ?
C3 C4 H4 120.3 . . ?
C5 C4 H4 120.3 . . ?
C6 C5 C4 118.7(2) . . ?
C6 C5 C8 118.8(2) . . ?
C4 C5 C8 122.3(2) . . ?
C5 C6 C11 120.4(2) . . ?
C5 C6 C1 119.0(2) . . ?
C11 C6 C1 120.6(2) . . ?
O1 C7 H7A 109.5 . . ?
O1 C7 H7B 109.5 . . ?
H7A C7 H7B 109.5 . . ?
O1 C7 H7C 109.5 . . ?
H7A C7 H7C 109.5 . . ?
H7B C7 H7C 109.5 . . ?
C9 C8 C12 118.2(2) . . ?
C9 C8 C5 117.9(2) . . ?
C12 C8 C5 123.6(2) . . ?
C8 C9 C10 120.2(2) . . ?
C8 C9 C15 119.4(2) . . ?
C10 C9 C15 120.3(2) . . ?
C11 C10 C9 121.3(2) . . ?
C11 C10 H10 119.4 . . ?
C9 C10 H10 119.4 . . ?
C10 C11 C6 120.2(2) . . ?
C10 C11 H11 119.9 . . ?
C6 C11 H11 119.9 . . ?
C13 C12 C8 116.95(15) . 4 ?
C13 C12 C8 116.95(15) . . ?
C8 C12 C8 126.1(3) 4 . ?
C12 C13 C14 119.16(16) . 4 ?
C12 C13 C14 119.16(16) . . ?
C14 C13 C14 121.7(3) 4 . ?
C15 C14 C13 120.9(2) . . ?
C15 C14 H14 119.5 . . ?
C13 C14 H14 119.5 . . ?
C14 C15 C9 120.4(2) . . ?
C14 C15 H15 119.8 . . ?
C9 C15 H15 119.8 . . ?

loop_
_geom_bond_atom_site_label_1
_geom_bond_atom_site_label_2
_geom_bond_distance
_geom_bond_site_symmetry_2
_geom_bond_publ_flag
Br1 C3 1.901(2) . ?
O1 C1 1.365(3) . ?
O1 C7 1.428(3) . ?
C1 C2 1.373(3) . ?
C1 C6 1.425(3) . ?
C2 C3 1.400(3) . ?
C2 H2 0.9500 . ?
C3 C4 1.363(3) . ?
C4 C5 1.417(3) . ?
C4 H4 0.9500 . ?
C5 C6 1.417(3) . ?
C5 C8 1.456(3) . ?
C6 C11 1.424(3) . ?
C7 H7A 0.9800 . ?
C7 H7B 0.9800 . ?
C7 H7C 0.9800 . ?
C8 C9 1.415(3) . ?
C8 C12 1.447(3) . ?
C9 C10 1.421(3) . ?
C9 C15 1.426(3) . ?
C10 C11 1.357(4) . ?
C10 H10 0.9500 . ?
C11 H11 0.9500 . ?
C12 C13 1.421(5) . ?
C13 C14 1.422(3) 4 ?
C13 C14 1.422(3) . ?
C14 C15 1.350(4) . ?
C14 H14 0.9500 . ?
C15 H15 0.9500 . ?

loop_
_geom_torsion_atom_site_label_1
_geom_torsion_atom_site_label_2
_geom_torsion_atom_site_label_3
_geom_torsion_atom_site_label_4
_geom_torsion
_geom_torsion_site_symmetry_1
_geom_torsion_site_symmetry_2
_geom_torsion_site_symmetry_3
_geom_torsion_site_symmetry_4
_geom_torsion_publ_flag
C7 O1 C1 C2 2.5(3) . . . . ?
C7 O1 C1 C6 -178.4(2) . . . . ?
O1 C1 C2 C3 177.6(2) . . . . ?
C6 C1 C2 C3 -1.5(3) . . . . ?
C1 C2 C3 C4 1.9(4) . . . . ?
C1 C2 C3 Br1 -176.91(17) . . . . ?
C2 C3 C4 C5 1.5(4) . . . . ?
Br1 C3 C4 C5 -179.69(16) . . . . ?
C3 C4 C5 C6 -5.2(3) . . . . ?
C3 C4 C5 C8 179.4(2) . . . . ?
C4 C5 C6 C11 -172.5(2) . . . . ?
C8 C5 C6 C11 3.0(3) . . . . ?
C4 C5 C6 C1 5.5(3) . . . . ?
C8 C5 C6 C1 -179.0(2) . . . . ?
O1 C1 C6 C5 178.64(19) . . . . ?
C2 C1 C6 C5 -2.2(3) . . . . ?
O1 C1 C6 C11 -3.3(3) . . . . ?
C2 C1 C6 C11 175.8(2) . . . . ?
C6 C5 C8 C9 -11.3(3) . . . . ?
C4 C5 C8 C9 164.0(2) . . . . ?
C6 C5 C8 C12 174.41(19) . . . . ?
C4 C5 C8 C12 -10.2(3) . . . . ?
C12 C8 C9 C10 -172.77(19) . . . . ?
C5 C8 C9 C10 12.6(3) . . . . ?
C12 C8 C9 C15 11.0(3) . . . . ?
C5 C8 C9 C15 -163.6(2) . . . . ?
C8 C9 C10 C11 -5.6(4) . . . . ?
C15 C9 C10 C11 170.7(2) . . . . ?
C9 C10 C11 C6 -3.1(4) . . . . ?
C5 C6 C11 C10 4.3(3) . . . . ?
C1 C6 C11 C10 -173.7(2) . . . . ?
C9 C8 C12 C13 -24.8(2) . . . . ?
C5 C8 C12 C13 149.51(17) . . . . ?
C9 C8 C12 C8 155.2(2) . . . 4 ?
C5 C8 C12 C8 -30.49(17) . . . 4 ?
C8 C12 C13 C14 21.12(15) 4 . . 4 ?
C8 C12 C13 C14 -158.88(15) . . . 4 ?
C8 C12 C13 C14 -158.87(15) 4 . . . ?
C8 C12 C13 C14 21.13(15) . . . . ?
C12 C13 C14 C15 -3.2(3) . . . . ?
C14 C13 C14 C15 176.8(3) 4 . . . ?
C13 C14 C15 C9 -11.4(4) . . . . ?
C8 C9 C15 C14 7.3(4) . . . . ?
C10 C9 C15 C14 -168.9(2) . . . . ?
